data_7058463
loop_
_publ_author_name
'Nicolaou, Maria'
'Drouza, Chryssoula'
'Keramidas, Anastasios'

_publ_section_title
;
 Controlled One Pot Synthesis of Polyoxofluorovanadate Molecular Hybrids
 Exhibiting Peroxidase Like Activity
;
_journal_name_full 'New Journal of Chemistry'
_journal_paper_doi 10.1039/C9NJ01999E
_journal_year 2019
_chemical_formula_sum 'C8.5 H8.62 F0.25 N1.5 Na0.12 O7.88 V2.25'
_chemical_formula_weight 380.03
_space_group_crystal_system tetragonal
_space_group_IT_number 136
_space_group_name_Hall '-P 4n 2n'
_space_group_name_H-M_alt 'P 42/m n m'
_symmetry_space_group_name_Hall '-P 4n 2n'
_symmetry_space_group_name_H-M 'P 42/m n m'
_audit_creation_method SHELXL-2014
_audit_update_record
;
2019-05-21 deposited with the CCDC.    2019-06-10 downloaded from the CCDC.
;
_cell_angle_alpha 90
_cell_angle_beta 90
_cell_angle_gamma 90
_cell_formula_units_Z 16
_cell_length_a 18.5701(5)
_cell_length_b 18.5701(5)
_cell_length_c 16.8793(7)
_cell_measurement_reflns_used 5236
_cell_measurement_temperature 100(2)
_cell_measurement_theta_max 29.3410
_cell_measurement_theta_min 3.9270
_cell_volume 5820.8(3)
_computing_cell_refinement 'CrysAlisPro 1.171.38.43f (Rigaku OD, 2015)'
_computing_data_collection 'CrysAlisPro 1.171.38.43f (Rigaku OD, 2015)'
_computing_data_reduction 'CrysAlisPro 1.171.38.43f (Rigaku OD, 2015)'
_computing_structure_refinement 'SHELXL-2014 (Sheldrick, 2014)'
_diffrn_ambient_temperature 100(2)
_diffrn_detector_area_resol_mean 10.4223
_diffrn_measured_fraction_theta_full 0.997
_diffrn_measured_fraction_theta_max 0.911
_diffrn_measurement_device_type 'SuperNova, Dual, Cu at zero, Atlas'
_diffrn_measurement_method '\w scans'
_diffrn_radiation_type MoK\a
_diffrn_radiation_wavelength 0.71073
_diffrn_reflns_av_R_equivalents 0.0392
_diffrn_reflns_av_unetI/netI 0.0344
_diffrn_reflns_Laue_measured_fraction_full 0.997
_diffrn_reflns_Laue_measured_fraction_max 0.911
_diffrn_reflns_limit_h_max 19
_diffrn_reflns_limit_h_min -23
_diffrn_reflns_limit_k_max 25
_diffrn_reflns_limit_k_min -17
_diffrn_reflns_limit_l_max 22
_diffrn_reflns_limit_l_min -12
_diffrn_reflns_number 17408
_diffrn_reflns_point_group_measured_fraction_full 0.997
_diffrn_reflns_point_group_measured_fraction_max 0.911
_diffrn_reflns_theta_full 25.242
_diffrn_reflns_theta_max 29.620
_diffrn_reflns_theta_min 3.329
_diffrn_source 'micro-focus sealed X-ray tube'
_exptl_absorpt_coefficient_mu 1.475
_exptl_absorpt_correction_T_max 1.00000
_exptl_absorpt_correction_T_min 0.80407
_exptl_absorpt_correction_type multi-scan
_exptl_absorpt_process_details
;
CrysAlisPro 1.171.38.43f (Rigaku Oxford Diffraction, 2015)
Empirical absorption correction using spherical harmonics,
 implemented in SCALE3 ABSPACK scaling algorithm.
;
_exptl_crystal_colour 'dark blue'
_exptl_crystal_density_diffrn 1.735
_exptl_crystal_description block
_exptl_crystal_F_000 3016
_exptl_crystal_size_max 0.251
_exptl_crystal_size_mid 0.165
_exptl_crystal_size_min 0.070
_refine_diff_density_max 1.833
_refine_diff_density_min -0.719
_refine_diff_density_rms 0.151
_refine_ls_extinction_method none
_refine_ls_goodness_of_fit_ref 1.135
_refine_ls_hydrogen_treatment undef
_refine_ls_matrix_type full
_refine_ls_number_parameters 267
_refine_ls_number_reflns 4018
_refine_ls_number_restraints 0
_refine_ls_restrained_S_all 1.135
_refine_ls_R_factor_all 0.0817
_refine_ls_R_factor_gt 0.0657
_refine_ls_shift/su_max 0.000
_refine_ls_shift/su_mean 0.000
_refine_ls_structure_factor_coef Fsqd
_refine_ls_weighting_details 'w=1/[\s^2^(Fo^2^)+(0.0933P)^2^+28.2030P] where P=(Fo^2^+2Fc^2^)/3'
_refine_ls_weighting_scheme calc
_refine_ls_wR_factor_gt 0.1917
_refine_ls_wR_factor_ref 0.2047
_reflns_Friedel_coverage 0.000
_reflns_number_gt 3236
_reflns_number_total 4018
_reflns_threshold_expression 'I > 2\s(I)'
_cod_data_source_file c9nj01999e2.cif
_cod_data_source_block shelx_CCDC1
_cod_original_cell_volume 5820.8(4)
_cod_original_formula_sum 'C8.50 H8.62 F0.25 N1.50 Na0.12 O7.88 V2.25'
_cod_database_code 7058463
_shelx_space_group_comment
;
The symmetry employed for this shelxl refinement is uniquely defined
by the following loop, which should always be used as a source of
symmetry information in preference to the above space-group names.
They are only intended as comments.
;
_shelxl_version_number 2014-3

loop_
_space_group_symop_operation_xyz
'x, y, z'
'-x, -y, z'
'x+1/2, -y+1/2, -z+1/2'
'-x+1/2, y+1/2, -z+1/2'
'-y, -x, -z'
'y, x, -z'
'y+1/2, -x+1/2, z+1/2'
'-y+1/2, x+1/2, z+1/2'
'-x, -y, -z'
'x, y, -z'
'-x-1/2, y-1/2, z-1/2'
'x-1/2, -y-1/2, z-1/2'
'y, x, z'
'-y, -x, z'
'-y-1/2, x-1/2, -z-1/2'
'y-1/2, -x-1/2, -z-1/2'

loop_
_atom_site_label
_atom_site_type_symbol
_atom_site_fract_x
_atom_site_fract_y
_atom_site_fract_z
_atom_site_U_iso_or_equiv
_atom_site_adp_type
_atom_site_occupancy
_atom_site_site_symmetry_order
_atom_site_calc_flag
_atom_site_refinement_flags_posn
_atom_site_refinement_flags_adp
_atom_site_refinement_flags_occupancy
_atom_site_disorder_assembly
_atom_site_disorder_group
V4 V 0.03229(6) 0.21856(5) 0.5000 0.0191(3) Uani 1 2 d S T P . .
V3 V 0.12475(4) 0.12475(4) 0.65473(6) 0.0200(3) Uani 1 2 d S T P . .
V2 V 0.16119(4) 0.28348(4) 0.59615(5) 0.0223(2) Uani 1 1 d . . . . .
V1 V 0.30527(6) 0.30527(6) 0.5000 0.0277(4) Uani 1 4 d S T P . .
Na1 Na 0.0000 0.0000 0.5000 0.0071(7) Uani 1 8 d S T P . .
F F 0.21773(18) 0.21773(18) 0.5000 0.0190(10) Uani 1 4 d S T P A .
O4 O 0.21203(17) 0.21203(17) 0.6542(3) 0.0241(9) Uani 1 2 d S T P A .
O5 O 0.1127(2) 0.3110(2) 0.5000 0.0236(9) Uani 1 2 d S T P A .
O6 O 0.09201(16) 0.19992(16) 0.58375(18) 0.0189(6) Uani 1 1 d . . . . .
O2 O 0.23906(19) 0.33721(17) 0.5771(2) 0.0282(7) Uani 1 1 d . . . . .
O3 O 0.1203(2) 0.32867(18) 0.6619(2) 0.0319(8) Uani 1 1 d . . . . .
O7 O 0.06451(17) 0.06451(17) 0.6377(3) 0.0248(9) Uani 1 2 d S T P A .
O8 O -0.0178(2) 0.1483(2) 0.5000 0.0213(9) Uani 1 2 d S T P A .
N51 N -0.0285(9) 0.2834(9) 0.5831(9) 0.015(3) Uiso 0.5 1 d . . P A 1
C51 C -0.1126(8) 0.3699(8) 0.5859(9) 0.038(3) Uiso 0.5 1 d . . P A 1
O53 O -0.0291(8) 0.2808(8) 0.5675(7) 0.029(3) Uani 0.5 1 d . . P A 2
O51 O -0.1287(6) 0.3545(6) 0.5844(7) 0.047(3) Uiso 0.5 1 d . . P A 2
C50 C -0.0784(3) 0.3236(3) 0.5444(3) 0.0324(11) Uani 1 1 d . . . A 2
N50 N 0.0727(7) 0.1790(7) 0.7515(8) 0.025(3) Uiso 0.5 1 d . . P B 3
C52 C 0.0632(8) 0.1754(8) 0.8887(8) 0.040(3) Uiso 0.5 1 d . . P B 3
O50 O 0.0855(6) 0.1757(6) 0.7492(7) 0.027(3) Uiso 0.5 1 d . . P B 4
C59 C 0.1006(3) 0.1587(3) 0.8215(3) 0.0365(12) Uani 1 1 d . . . B 4
O52 O 0.0846(6) 0.1908(6) 0.8839(6) 0.045(2) Uiso 0.5 1 d . . P B 4
O1 O 0.3660(3) 0.3660(3) 0.5000 0.040(3) Uani 0.91(3) 4 d S T P A .
C2P C 0.3160(13) 0.3160(13) 0.7383(18) 0.053(10) Uiso 0.59(10) 2 d S . P . .
C70 C 0.0183(5) 0.2291(5) 0.7474(6) 0.030(2) Uani 0.5 1 d . . P . .
C62 C -0.0303(6) 0.2811(5) 0.6612(6) 0.031(2) Uani 0.5 1 d . . P A .
C71 C -0.0135(6) 0.2539(7) 0.8151(7) 0.040(3) Uani 0.5 1 d . . P B .
C61 C -0.0765(7) 0.3231(7) 0.7036(6) 0.040(3) Uani 0.5 1 d . . P . .
C72 C 0.0110(8) 0.2309(8) 0.8893(7) 0.052(3) Uani 0.5 1 d . . P B .
C60 C -0.1261(8) 0.3669(8) 0.6667(8) 0.055(4) Uani 0.5 1 d . . P A .
O110 O -0.0156(6) 0.2946(7) 0.9046(7) 0.163(4) Uani 1 1 d . . . . .
C5P C 0.3929(15) 0.3929(15) 0.8370(19) 0.048(7) Uiso 0.55(9) 2 d S . P . .
C4P C 0.3736(13) 0.3736(13) 0.7071(19) 0.123(15) Uiso 0.72(6) 2 d S . P . .
C1P C 0.2944(11) 0.2944(11) 0.785(2) 0.139(14) Uiso 0.95(8) 2 d S . P . .
C3P C 0.3462(16) 0.3462(16) 0.863(2) 0.089(14) Uiso 0.58(8) 2 d S . P . .
N1P N 0.4046(13) 0.4046(13) 0.7686(18) 0.071(12) Uiso 0.38(4) 2 d S . P . .
O12P O -0.032(3) 0.453(2) 0.694(2) 0.39(4) Uiso 0.66(6) 1 d . . P . .
O4P O 0.0650(6) 0.4565(6) 0.4888(15) 0.106(6) Uiso 0.544(18) 1 d . . P . .
C11E C 0.3771(15) 0.3771(15) 0.8540(18) 0.022(11) Uiso 0.33(9) 2 d S . P . .
C5E C 0.3202(12) 0.3445(19) 0.7181(17) 0.041(10) Uiso 0.30(5) 1 d . . P . .
C6E C 0.297(3) 0.297(3) 0.873(4) 0.24(5) Uiso 0.67(12) 2 d S . P . .
C7E C 0.3720(16) 0.3720(16) 0.779(2) 0.038(13) Uiso 0.24(4) 2 d S . P . .
C8E C 0.336(2) 0.336(2) 0.906(4) 0.02(2) Uiso 0.12(5) 2 d S . P . .

loop_
_atom_site_aniso_label
_atom_site_aniso_U_11
_atom_site_aniso_U_22
_atom_site_aniso_U_33
_atom_site_aniso_U_23
_atom_site_aniso_U_13
_atom_site_aniso_U_12
V4 0.0200(5) 0.0175(5) 0.0197(5) 0.000 0.000 -0.0008(4)
V3 0.0203(3) 0.0203(3) 0.0196(5) -0.0014(3) -0.0014(3) -0.0002(4)
V2 0.0238(4) 0.0183(4) 0.0248(4) -0.0041(3) -0.0007(3) -0.0026(3)
V1 0.0254(5) 0.0254(5) 0.0322(9) 0.000 0.000 -0.0110(6)
Na1 0.0048(10) 0.0048(10) 0.0115(18) 0.000 0.000 -0.0008(13)
F 0.0185(14) 0.0185(14) 0.020(2) 0.000 0.000 -0.0050(18)
O4 0.0248(13) 0.0248(13) 0.023(2) -0.0030(12) -0.0030(12) -0.0039(17)
O5 0.028(2) 0.016(2) 0.026(2) 0.000 0.000 -0.0023(17)
O6 0.0186(14) 0.0170(13) 0.0212(14) -0.0010(11) 0.0012(12) 0.0001(11)
O2 0.0320(17) 0.0213(15) 0.0314(18) -0.0029(13) -0.0030(15) -0.0079(13)
O3 0.0373(19) 0.0243(16) 0.0339(19) -0.0104(14) 0.0024(15) -0.0020(14)
O7 0.0249(13) 0.0249(13) 0.025(2) 0.0034(13) 0.0034(13) -0.0045(18)
O8 0.0163(19) 0.020(2) 0.027(2) 0.000 0.000 -0.0008(16)
O53 0.042(5) 0.032(5) 0.014(6) -0.008(4) -0.006(4) 0.004(3)
C50 0.040(3) 0.029(2) 0.028(3) 0.001(2) 0.003(2) 0.012(2)
C59 0.043(3) 0.041(3) 0.025(2) -0.001(2) -0.002(2) 0.004(2)
O1 0.032(3) 0.032(3) 0.055(6) 0.000 0.000 -0.023(4)
C70 0.023(4) 0.032(5) 0.034(5) -0.001(4) 0.005(4) 0.002(4)
C62 0.035(5) 0.028(5) 0.030(5) -0.001(4) 0.010(4) 0.005(4)
C71 0.045(6) 0.046(6) 0.030(5) 0.000(5) 0.003(5) 0.019(5)
C61 0.050(7) 0.045(6) 0.026(5) 0.002(5) 0.014(5) 0.022(5)
C72 0.066(9) 0.060(8) 0.029(6) -0.005(5) 0.009(6) 0.032(7)
C60 0.064(9) 0.058(8) 0.044(7) 0.004(6) 0.017(6) 0.030(7)
O110 0.114(7) 0.176(10) 0.200(11) 0.012(9) 0.051(8) 0.014(7)

loop_
_atom_type_symbol
_atom_type_description
_atom_type_scat_dispersion_real
_atom_type_scat_dispersion_imag
_atom_type_scat_source
C C 0.0033 0.0016 'International Tables Vol C Tables 4.2.6.8 and 6.1.1.4'
H H 0.0000 0.0000 'International Tables Vol C Tables 4.2.6.8 and 6.1.1.4'
N N 0.0061 0.0033 'International Tables Vol C Tables 4.2.6.8 and 6.1.1.4'
O O 0.0106 0.0060 'International Tables Vol C Tables 4.2.6.8 and 6.1.1.4'
F F 0.0171 0.0103 'International Tables Vol C Tables 4.2.6.8 and 6.1.1.4'
V V 0.3005 0.5294 'International Tables Vol C Tables 4.2.6.8 and 6.1.1.4'
Na Na 0.0362 0.0249 'International Tables Vol C Tables 4.2.6.8 and 6.1.1.4'

loop_
_geom_angle_atom_site_label_1
_geom_angle_atom_site_label_2
_geom_angle_atom_site_label_3
_geom_angle
_geom_angle_site_symmetry_1
_geom_angle_site_symmetry_3
O8 V4 O6 101.40(14) . 10_556
O8 V4 O6 101.41(14) . .
O6 V4 O6 101.17(19) 10_556 .
O8 V4 O53 98.1(5) . 10_556
O6 V4 O53 90.9(4) 10_556 10_556
O6 V4 O53 154.5(5) . 10_556
O8 V4 O53 98.1(5) . .
O6 V4 O53 154.5(5) 10_556 .
O6 V4 O53 90.9(4) . .
O53 V4 O53 70.1(8) 10_556 .
O8 V4 N51 98.6(5) . .
O6 V4 N51 157.1(5) 10_556 .
O6 V4 N51 85.5(4) . .
O8 V4 N51 98.6(5) . 10_556
O6 V4 N51 85.5(4) 10_556 10_556
O6 V4 N51 157.1(5) . 10_556
N51 V4 N51 80.7(9) . 10_556
O8 V4 O5 174.4(2) . .
O6 V4 O5 75.21(12) 10_556 .
O6 V4 O5 75.21(12) . .
O53 V4 O5 86.5(5) 10_556 .
O53 V4 O5 86.5(5) . .
N51 V4 O5 85.6(4) . .
N51 V4 O5 85.6(4) 10_556 .
O7 V3 O6 99.94(15) . .
O7 V3 O6 99.94(15) . 13
O6 V3 O6 94.00(18) . 13
O7 V3 O50 102.6(4) . .
O6 V3 O50 92.2(3) . .
O6 V3 O50 155.2(3) 13 .
O7 V3 O50 102.7(4) . 13
O6 V3 O50 155.2(3) . 13
O6 V3 O50 92.2(3) 13 13
O50 V3 O50 72.9(7) . 13
O7 V3 N50 98.5(4) . .
O6 V3 N50 89.5(4) . .
O6 V3 N50 160.3(4) 13 .
O7 V3 N50 98.5(4) . 13
O6 V3 N50 160.3(4) . 13
O6 V3 N50 89.5(4) 13 13
N50 V3 N50 81.0(7) . 13
O7 V3 O4 169.5(2) . .
O6 V3 O4 73.14(12) . .
O6 V3 O4 73.14(12) 13 .
O50 V3 O4 85.7(3) . .
O50 V3 O4 85.7(3) 13 .
N50 V3 O4 89.4(4) . .
N50 V3 O4 89.4(4) 13 .
O3 V2 O2 102.59(17) . .
O3 V2 O4 104.27(19) . .
O2 V2 O4 94.62(18) . .
O3 V2 O5 103.08(18) . .
O2 V2 O5 94.51(18) . .
O4 V2 O5 148.44(18) . .
O3 V2 O6 100.03(15) . .
O2 V2 O6 157.37(15) . .
O4 V2 O6 80.41(16) . .
O5 V2 O6 79.60(16) . .
O3 V2 F 178.72(17) . .
O2 V2 F 78.39(16) . .
O4 V2 F 76.41(12) . .
O5 V2 F 75.98(12) . .
O6 V2 F 78.98(14) . .
O1 V1 O2 103.80(11) . 6_556
O1 V1 O2 103.80(11) . 10_556
O2 V1 O2 86.2(2) 6_556 10_556
O1 V1 O2 103.80(11) . 13
O2 V1 O2 87.3(2) 6_556 13
O2 V1 O2 152.4(2) 10_556 13
O1 V1 O2 103.80(11) . .
O2 V1 O2 152.4(2) 6_556 .
O2 V1 O2 87.3(2) 10_556 .
O2 V1 O2 86.2(2) 13 .
O1 V1 F 180.0(3) . .
O2 V1 F 76.20(11) 6_556 .
O2 V1 F 76.20(11) 10_556 .
O2 V1 F 76.20(11) 13 .
O2 V1 F 76.20(11) . .
O8 Na1 O8 180.0 13 5_556
O8 Na1 O8 76.28(17) 13 9_556
O8 Na1 O8 103.72(17) 5_556 9_556
O8 Na1 O8 103.72(17) 13 .
O8 Na1 O8 76.28(17) 5_556 .
O8 Na1 O8 180.0 9_556 .
O8 Na1 O7 68.67(6) 13 .
O8 Na1 O7 111.33(6) 5_556 .
O8 Na1 O7 111.33(6) 9_556 .
O8 Na1 O7 68.67(6) . .
O8 Na1 O7 111.33(6) 13 9_556
O8 Na1 O7 68.67(6) 5_556 9_556
O8 Na1 O7 68.67(6) 9_556 9_556
O8 Na1 O7 111.33(6) . 9_556
O7 Na1 O7 180.0 . 9_556
O8 Na1 O7 68.67(6) 13 10_556
O8 Na1 O7 111.33(6) 5_556 10_556
O8 Na1 O7 111.33(6) 9_556 10_556
O8 Na1 O7 68.67(6) . 10_556
O7 Na1 O7 107.84(17) . 10_556
O7 Na1 O7 72.17(17) 9_556 10_556
O8 Na1 O7 111.33(6) 13 2
O8 Na1 O7 68.67(6) 5_556 2
O8 Na1 O7 68.67(6) 9_556 2
O8 Na1 O7 111.33(6) . 2
O7 Na1 O7 72.16(17) . 2
O7 Na1 O7 107.83(17) 9_556 2
O7 Na1 O7 180.0 10_556 2
V2 F V2 89.24(4) . 13
V2 F V2 173.9(2) . 6_556
V2 F V2 90.44(4) 13 6_556
V2 F V2 90.44(4) . 10_556
V2 F V2 173.9(2) 13 10_556
V2 F V2 89.24(4) 6_556 10_556
V2 F V1 86.97(12) . .
V2 F V1 86.97(12) 13 .
V2 F V1 86.97(12) 6_556 .
V2 F V1 86.97(12) 10_556 .
V2 O4 V2 115.3(2) . 13
V2 O4 V3 98.30(15) . .
V2 O4 V3 98.31(15) 13 .
V2 O5 V2 115.0(2) 10_556 .
V2 O5 V4 96.15(14) 10_556 .
V2 O5 V4 96.14(14) . .
V4 O6 V3 143.54(18) . .
V4 O6 V2 108.62(15) . .
V3 O6 V2 106.81(14) . .
V2 O2 V1 118.44(18) . .
V3 O7 Na1 136.4(2) . .
V4 O8 Na1 137.7(2) . .
C62 N51 V4 129.9(12) . .
C50 O53 C62 107.1(10) . .
C50 O53 V4 127.0(8) . .
C62 O53 V4 125.7(9) . .
C50 O51 C60 124.5(10) . .
O53 C50 O51 129.7(8) . .
O53 C50 C50 107.8(6) . 10_556
O51 C50 C50 121.7(5) . 10_556
C70 N50 V3 127.5(10) . .
C59 O50 C70 110.0(9) . .
C59 O50 V3 124.1(8) . .
C70 O50 V3 124.5(8) . .
O52 C59 O50 129.1(8) . .
O52 C59 C59 120.4(5) . 13
O50 C59 C59 109.1(6) . 13
C59 O52 C72 119.2(9) . .
C5E C2P C5E 60(5) 13 .
C5E C2P C1P 146(3) 13 .
C5E C2P C1P 146(3) . .
C5E C2P C4P 35(3) 13 .
C5E C2P C4P 35(3) . .
C1P C2P C4P 145(3) . .
C5E C2P C7E 67(3) 13 .
C5E C2P C7E 67(3) . .
C1P C2P C7E 101(3) . .
C4P C2P C7E 44.1(19) . .
C71 C70 N50 120.2(11) . .
C71 C70 O50 122.1(10) . .
C71 C70 C62 104.8(8) . .
N50 C70 C62 135.0(9) . .
O50 C70 C62 132.9(8) . .
N51 C62 C61 121.4(12) . .
C61 C62 O53 122.3(10) . .
N51 C62 C70 138.1(11) . .
C61 C62 C70 100.5(8) . .
O53 C62 C70 137.0(9) . .
C70 C71 C72 120.4(10) . .
C70 C71 O110 155.2(11) . .
C72 C71 O110 49.0(7) . .
C62 C61 C60 121.5(11) . .
O110 C72 C71 77.2(10) . .
O110 C72 C52 156.8(16) . .
C71 C72 C52 116.0(11) . .
O110 C72 O52 140.8(14) . .
C71 C72 O52 112.2(10) . .
C61 C60 C51 110.3(11) . .
C61 C60 O51 111.8(11) . .
C72 O110 C71 53.8(8) . .
C11E C5P C7E 96(5) . .
C11E C5P N1P 140(5) . .
C7E C5P N1P 44(2) . .
C11E C5P C3P 15(4) . .
C7E C5P C3P 81(3) . .
N1P C5P C3P 124(3) . .
C11E C5P C8E 3(4) . .
C7E C5P C8E 99(4) . .
N1P C5P C8E 143(3) . .
C3P C5P C8E 19(2) . .
C5E C4P C5E 32(3) . 13
C5E C4P C7E 79(3) . .
C5E C4P C7E 79(3) 13 .
C5E C4P N1P 117(3) . .
C5E C4P N1P 117(3) 13 .
C7E C4P N1P 40(2) . .
C5E C4P C2P 18.7(17) . .
C5E C4P C2P 18.7(17) 13 .
C7E C4P C2P 69(3) . .
N1P C4P C2P 109(3) . .
C2P C1P C6E 142(5) . .
C2P C1P C5E 13.2(10) . 13
C6E C1P C5E 135(4) . 13
C2P C1P C5E 13.2(10) . .
C6E C1P C5E 135(4) . .
C5E C1P C5E 23.9(16) 13 .
C2P C1P C3P 98(3) . .
C6E C1P C3P 44(3) . .
C5E C1P C3P 92(2) 13 .
C5E C1P C3P 92(2) . .
C8E C3P C11E 120(7) . .
C8E C3P C5P 129(6) . .
C11E C3P C5P 9(2) . .
C8E C3P C6E 63(6) . .
C11E C3P C6E 177(6) . .
C5P C3P C6E 168(5) . .
C8E C3P C7E 174(7) . .
C11E C3P C7E 54(4) . .
C5P C3P C7E 45(2) . .
C6E C3P C7E 123(4) . .
C8E C3P C1P 115(6) . .
C11E C3P C1P 125(5) . .
C5P C3P C1P 116(3) . .
C6E C3P C1P 52(3) . .
C7E C3P C1P 71(2) . .
C7E N1P C5P 64(3) . .
C7E N1P C4P 63(3) . .
C5P N1P C4P 127(3) . .
C7E N1P C11E 52(3) . .
C5P N1P C11E 11.7(16) . .
C4P N1P C11E 115(3) . .
C5P C11E C3P 156(6) . .
C5P C11E C7E 61(4) . .
C3P C11E C7E 94(4) . .
C5P C11E C8E 175(6) . .
C3P C11E C8E 29(4) . .
C7E C11E C8E 123(4) . .
C5P C11E N1P 29(4) . .
C3P C11E N1P 127(4) . .
C7E C11E N1P 33(2) . .
C8E C11E N1P 156(3) . .
C2P C5E C5E 60(2) . 13
C2P C5E C4P 126(4) . .
C5E C5E C4P 73.8(15) 13 .
C2P C5E C7E 90(4) . .
C5E C5E C7E 77.7(9) 13 .
C4P C5E C7E 53(2) . .
C2P C5E C1P 20.4(19) . .
C5E C5E C1P 78.0(8) 13 .
C4P C5E C1P 133(3) . .
C7E C5E C1P 85(2) . .
C8E C6E C3P 36(3) . .
C8E C6E C1P 120(7) . .
C3P C6E C1P 85(5) . .
N1P C7E C5P 72(4) . .
N1P C7E C4P 77(4) . .
C5P C7E C4P 149(5) . .
N1P C7E C11E 95(4) . .
C5P C7E C11E 23.1(17) . .
C4P C7E C11E 172(5) . .
N1P C7E C5E 123(4) . 13
C5P C7E C5E 160(4) . 13
C4P C7E C5E 49(2) . 13
C11E C7E C5E 139(4) . 13
N1P C7E C5E 123(4) . .
C5P C7E C5E 160(4) . .
C4P C7E C5E 49(2) . .
C11E C7E C5E 139(4) . .
C5E C7E C5E 24.6(19) 13 .
N1P C7E C3P 127(4) . .
C5P C7E C3P 55(3) . .
C4P C7E C3P 156(4) . .
C11E C7E C3P 32(2) . .
C5E C7E C3P 109(3) 13 .
C5E C7E C3P 109(3) . .
N1P C7E C2P 144(4) . .
C5P C7E C2P 144(4) . .
C4P C7E C2P 67(3) . .
C11E C7E C2P 121(4) . .
C5E C7E C2P 23.1(12) 13 .
C5E C7E C2P 23.1(12) . .
C3P C7E C2P 89(3) . .
C3P C8E C6E 81(7) . .
C3P C8E C11E 31(4) . .
C6E C8E C11E 113(6) . .
C3P C8E C5P 32(4) . .
C6E C8E C5P 114(6) . .
C11E C8E C5P 1.2(15) . .

loop_
_geom_bond_atom_site_label_1
_geom_bond_atom_site_label_2
_geom_bond_distance
_geom_bond_site_symmetry_2
V4 O8 1.603(4) .
V4 O6 1.830(3) 10_556
V4 O6 1.830(3) .
V4 O53 1.984(14) 10_556
V4 O53 1.984(14) .
V4 N51 2.167(16) .
V4 N51 2.167(16) 10_556
V4 O5 2.275(4) .
V3 O7 1.608(5) .
V3 O6 1.937(3) .
V3 O6 1.937(3) 13
V3 O50 1.993(12) .
V3 O50 1.993(12) 13
V3 N50 2.149(14) .
V3 N50 2.149(14) 13
V3 O4 2.292(5) .
V2 O3 1.585(4) .
V2 O2 1.786(3) .
V2 O4 1.900(3) .
V2 O5 1.925(3) .
V2 O6 2.025(3) .
V2 F 2.2863(8) .
V1 O1 1.596(7) .
V1 O2 1.886(4) 6_556
V1 O2 1.886(4) 10_556
V1 O2 1.886(4) 13
V1 O2 1.886(4) .
V1 F 2.299(5) .
Na1 O8 2.773(4) 13
Na1 O8 2.773(4) 5_556
Na1 O8 2.773(4) 9_556
Na1 O8 2.773(4) .
Na1 O7 2.877(5) .
Na1 O7 2.877(5) 9_556
Na1 O7 2.877(5) 10_556
Na1 O7 2.877(5) 2
F V2 2.2863(8) 13
F V2 2.2863(8) 6_556
F V2 2.2863(8) 10_556
O4 V2 1.901(3) 13
O5 V2 1.925(3) 10_556
N51 C62 1.320(19) .
C51 C60 1.39(2) .
O53 C50 1.273(16) .
O53 C62 1.582(15) .
O51 C50 1.286(12) .
O51 C60 1.408(17) .
C50 C50 1.500(10) 10_556
N50 C70 1.375(16) .
C52 C72 1.415(18) .
O50 C59 1.290(13) .
O50 C70 1.594(15) .
C59 O52 1.247(11) .
C59 C59 1.526(11) 13
O52 C72 1.560(16) .
C2P C5E 0.64(2) 13
C2P C5E 0.64(2) .
C2P C1P 0.97(5) .
C2P C4P 1.60(5) .
C2P C7E 1.62(5) .
C70 C71 1.367(15) .
C70 C62 1.965(15) .
C62 C61 1.362(14) .
C71 C72 1.400(17) .
C71 O110 1.690(16) .
C61 C60 1.377(17) .
C72 O110 1.307(16) .
C5P C11E 0.50(3) .
C5P C7E 1.13(4) .
C5P N1P 1.20(5) .
C5P C3P 1.30(6) .
C5P C8E 1.89(8) .
C4P C5E 1.14(4) .
C4P C5E 1.14(4) 13
C4P C7E 1.21(4) .
C4P N1P 1.32(4) .
C1P C6E 1.50(7) .
C1P C5E 1.54(5) 13
C1P C5E 1.54(5) .
C1P C3P 1.90(5) .
C3P C8E 0.78(6) .
C3P C11E 0.83(5) .
C3P C6E 1.31(8) .
C3P C7E 1.58(6) .
N1P C7E 0.87(4) .
N1P C11E 1.61(5) .
C11E C7E 1.28(5) .
C11E C8E 1.39(8) .
C5E C5E 0.64(5) 13
C5E C7E 1.49(4) .
C6E C8E 1.18(9) .
C7E C5E 1.49(4) 13

loop_
_geom_torsion_atom_site_label_1
_geom_torsion_atom_site_label_2
_geom_torsion_atom_site_label_3
_geom_torsion_atom_site_label_4
_geom_torsion
_geom_torsion_site_symmetry_1
_geom_torsion_site_symmetry_4
O8 V4 O6 V3 14.7(3) . .
O6 V4 O6 V3 -89.5(3) 10_556 .
O53 V4 O6 V3 153.7(9) 10_556 .
O53 V4 O6 V3 113.1(5) . .
N51 V4 O6 V3 112.6(5) . .
N51 V4 O6 V3 165.4(11) 10_556 .
O5 V4 O6 V3 -160.8(3) . .
O8 V4 O6 V2 -179.57(16) . .
O6 V4 O6 V2 76.22(18) 10_556 .
O53 V4 O6 V2 -40.5(10) 10_556 .
O53 V4 O6 V2 -81.2(5) . .
N51 V4 O6 V2 -81.7(5) . .
N51 V4 O6 V2 -28.9(11) 10_556 .
O5 V4 O6 V2 4.96(14) . .
O3 V2 O2 V1 -179.2(2) . .
O4 V2 O2 V1 75.1(2) . .
O5 V2 O2 V1 -74.7(2) . .
O6 V2 O2 V1 -1.0(5) . .
F V2 O2 V1 -0.03(16) . .
O1 V1 O2 V2 -179.97(16) . .
O2 V1 O2 V2 0.03(16) 6_556 .
O2 V1 O2 V2 76.5(2) 10_556 .
O2 V1 O2 V2 -76.7(2) 13 .
F V1 O2 V2 0.03(16) . .
O6 V3 O7 Na1 47.95(9) . .
O6 V3 O7 Na1 -47.95(9) 13 .
O50 V3 O7 Na1 142.5(3) . .
O50 V3 O7 Na1 -142.5(3) 13 .
N50 V3 O7 Na1 138.9(4) . .
N50 V3 O7 Na1 -138.9(4) 13 .
O4 V3 O7 Na1 0.000(0) . .
O6 V4 O8 Na1 52.01(10) 10_556 .
O6 V4 O8 Na1 -52.01(10) . .
O53 V4 O8 Na1 144.5(4) 10_556 .
O53 V4 O8 Na1 -144.5(4) . .
N51 V4 O8 Na1 -139.1(4) . .
N51 V4 O8 Na1 139.1(4) 10_556 .
C62 O53 C50 O51 -10.1(17) . .
V4 O53 C50 O51 165.0(10) . .
C62 O53 C50 C50 -179.6(7) . 10_556
V4 O53 C50 C50 -4.5(13) . 10_556
C60 O51 C50 O53 23(2) . .
C60 O51 C50 C50 -169.0(10) . 10_556
C70 O50 C59 O52 -20.7(14) . .
V3 O50 C59 O52 172.7(8) . .
C70 O50 C59 C59 173.0(6) . 13
V3 O50 C59 C59 6.5(9) . 13
O50 C59 O52 C72 34.4(16) . .
C59 C59 O52 C72 -160.8(8) 13 .
V3 N50 C70 C71 174.0(10) . .
V3 N50 C70 O50 -70(12) . .
V3 N50 C70 C62 -6.8(19) . .
C59 O50 C70 C71 2.9(15) . .
V3 O50 C70 C71 169.5(9) . .
C59 O50 C70 N50 -64(12) . .
V3 O50 C70 N50 103(12) . .
C59 O50 C70 C62 175.7(8) . .
V3 O50 C70 C62 -17.8(15) . .
V4 N51 C62 C61 -174.9(11) . .
V4 N51 C62 O53 -59(34) . .
V4 N51 C62 C70 4(2) . .
C50 O53 C62 N51 -67(34) . .
V4 O53 C62 N51 118(35) . .
C50 O53 C62 C61 -1.6(17) . .
V4 O53 C62 C61 -176.9(10) . .
C50 O53 C62 C70 174.4(9) . .
V4 O53 C62 C70 -1(2) . .
N50 C70 C71 C72 3.0(19) . .
O50 C70 C71 C72 -1.9(18) . .
C62 C70 C71 C72 -176.4(12) . .
N50 C70 C71 O110 60(3) . .
O50 C70 C71 O110 55(3) . .
C62 C70 C71 O110 -119(2) . .
N51 C62 C61 C60 4(2) . .
O53 C62 C61 C60 1(2) . .
C70 C62 C61 C60 -175.9(13) . .
C70 C71 C72 O110 152.2(13) . .
C70 C71 C72 C52 -7(2) . .
O110 C71 C72 C52 -159.7(19) . .
C70 C71 C72 O52 12.2(19) . .
O110 C71 C72 O52 -139.9(16) . .
C59 O52 C72 O110 -124.3(17) . .
C59 O52 C72 C71 -27.3(17) . .
C59 O52 C72 C52 78(3) . .
C62 C61 C60 C51 -10(2) . .
C62 C61 C60 O51 8(2) . .
C50 O51 C60 C61 -20(2) . .
C50 O51 C60 C51 69(3) . .
C52 C72 O110 C71 128(4) . .
O52 C72 O110 C71 109.6(19) . .
C70 C71 O110 C72 -73(3) . .
C5E C2P C4P C5E 121(9) 13 .
C1P C2P C4P C5E -120(4) . .
C7E C2P C4P C5E -120(4) . .
C5E C2P C4P C5E -121(9) . 13
C1P C2P C4P C5E 120(4) . 13
C7E C2P C4P C5E 120(4) . 13
C5E C2P C4P C7E -120(4) 13 .
C5E C2P C4P C7E 120(4) . .
C1P C2P C4P C7E 0.000(4) . .
C5E C2P C4P N1P -120(4) 13 .
C5E C2P C4P N1P 120(4) . .
C1P C2P C4P N1P 0.000(5) . .
C7E C2P C4P N1P 0.000(2) . .
C5E C2P C1P C6E 65(7) 13 .
C5E C2P C1P C6E -65(7) . .
C4P C2P C1P C6E 0.000(8) . .
C7E C2P C1P C6E 0.000(7) . .
C5E C2P C1P C5E -130(14) . 13
C4P C2P C1P C5E -65(7) . 13
C7E C2P C1P C5E -65(7) . 13
C5E C2P C1P C5E 130(14) 13 .
C4P C2P C1P C5E 65(7) . .
C7E C2P C1P C5E 65(7) . .
C5E C2P C1P C3P 65(7) 13 .
C5E C2P C1P C3P -65(7) . .
C4P C2P C1P C3P 0.000(4) . .
C7E C2P C1P C3P 0.000(2) . .
C11E C5P C3P C8E 0.000(19) . .
C7E C5P C3P C8E 180.000(11) . .
N1P C5P C3P C8E 180.000(11) . .
C7E C5P C3P C11E 180.00(14) . .
N1P C5P C3P C11E 180.00(15) . .
C8E C5P C3P C11E 0.00(3) . .
C11E C5P C3P C6E 180.00(17) . .
C7E C5P C3P C6E 0.00(3) . .
N1P C5P C3P C6E 0.00(3) . .
C8E C5P C3P C6E 180.00(7) . .
C11E C5P C3P C7E 180.00(12) . .
N1P C5P C3P C7E 0.000(5) . .
C8E C5P C3P C7E 180.000(6) . .
C11E C5P C3P C1P 180.00(15) . .
C7E C5P C3P C1P 0.000(4) . .
N1P C5P C3P C1P 0.000(6) . .
C8E C5P C3P C1P 180.000(11) . .
C2P C1P C3P C8E 180.000(7) . .
C6E C1P C3P C8E 0.000(7) . .
C5E C1P C3P C8E -168.0(8) 13 .
C5E C1P C3P C8E 168.0(8) . .
C2P C1P C3P C11E 0.000(8) . .
C6E C1P C3P C11E 180.000(8) . .
C5E C1P C3P C11E 12.0(8) 13 .
C5E C1P C3P C11E -12.0(8) . .
C2P C1P C3P C5P 0.000(4) . .
C6E C1P C3P C5P 180.000(5) . .
C5E C1P C3P C5P 12.0(8) 13 .
C5E C1P C3P C5P -12.0(8) . .
C2P C1P C3P C6E 180.000(6) . .
C5E C1P C3P C6E -168.0(8) 13 .
C5E C1P C3P C6E 168.0(8) . .
C2P C1P C3P C7E 0.000(4) . .
C6E C1P C3P C7E 180.000(3) . .
C5E C1P C3P C7E 12.0(8) 13 .
C5E C1P C3P C7E -12.0(8) . .
C11E C5P N1P C7E 0.000(14) . .
C3P C5P N1P C7E 0.000(6) . .
C8E C5P N1P C7E 0.000(6) . .
C11E C5P N1P C4P 0.000(14) . .
C7E C5P N1P C4P 0.000(4) . .
C3P C5P N1P C4P 0.000(6) . .
C8E C5P N1P C4P 0.000(7) . .
C7E C5P N1P C11E 0.000(12) . .
C3P C5P N1P C11E 0.000(9) . .
C8E C5P N1P C11E 0.000(8) . .
C5E C4P N1P C7E 18.2(19) . .
C5E C4P N1P C7E -18.2(19) 13 .
C2P C4P N1P C7E 0.000(5) . .
C5E C4P N1P C5P 18.2(19) . .
C5E C4P N1P C5P -18.2(19) 13 .
C7E C4P N1P C5P 0.000(5) . .
C2P C4P N1P C5P 0.000(4) . .
C5E C4P N1P C11E 18.2(19) . .
C5E C4P N1P C11E -18.2(19) 13 .
C7E C4P N1P C11E 0.000(4) . .
C2P C4P N1P C11E 0.000(3) . .
C7E C5P C11E C3P 0.000(15) . .
N1P C5P C11E C3P 0.000(19) . .
C8E C5P C11E C3P 180(3) . .
N1P C5P C11E C7E 0.000(8) . .
C3P C5P C11E C7E 0.00(2) . .
C8E C5P C11E C7E 180(4) . .
C7E C5P C11E N1P 0.000(9) . .
C3P C5P C11E N1P 0.00(4) . .
C8E C5P C11E N1P 180(4) . .
C8E C3P C11E C5P 180.00(14) . .
C7E C3P C11E C5P 0.000(11) . .
C1P C3P C11E C5P 0.000(13) . .
C8E C3P C11E C7E 180.000(5) . .
C5P C3P C11E C7E 0.00(2) . .
C1P C3P C11E C7E 0.000(6) . .
C5P C3P C11E C8E 180.00(14) . .
C7E C3P C11E C8E 180.000(8) . .
C1P C3P C11E C8E 180.000(15) . .
C8E C3P C11E N1P 180.000(5) . .
C5P C3P C11E N1P 0.00(2) . .
C7E C3P C11E N1P 0.000(3) . .
C1P C3P C11E N1P 0.000(8) . .
C7E N1P C11E C5P 180.000(17) . .
C4P N1P C11E C5P 180.000(17) . .
C7E N1P C11E C3P 0.000(7) . .
C5P N1P C11E C3P 180.000(12) . .
C4P N1P C11E C3P 0.000(7) . .
C5P N1P C11E C7E 180.000(11) . .
C4P N1P C11E C7E 0.000(5) . .
C7E N1P C11E C8E 0.000(10) . .
C5P N1P C11E C8E 180.000(17) . .
C4P N1P C11E C8E 0.000(11) . .
C1P C2P C5E C5E 151(8) . 13
C4P C2P C5E C5E 35(5) . 13
C7E C2P C5E C5E 76(2) . 13
C5E C2P C5E C4P -35(5) 13 .
C1P C2P C5E C4P 116(6) . .
C7E C2P C5E C4P 41(3) . .
C5E C2P C5E C7E -76(2) 13 .
C1P C2P C5E C7E 75(7) . .
C4P C2P C5E C7E -41(3) . .
C5E C2P C5E C1P -151(8) 13 .
C4P C2P C5E C1P -116(6) . .
C7E C2P C5E C1P -75(7) . .
C5E C4P C5E C2P 31(5) 13 .
C7E C4P C5E C2P -56(4) . .
N1P C4P C5E C2P -68(4) . .
C7E C4P C5E C5E -86.7(9) . 13
N1P C4P C5E C5E -98.5(16) . 13
C2P C4P C5E C5E -31(5) . 13
C5E C4P C5E C7E 86.7(9) 13 .
N1P C4P C5E C7E -11.8(13) . .
C2P C4P C5E C7E 56(4) . .
C5E C4P C5E C1P 56(3) 13 .
C7E C4P C5E C1P -31(2) . .
N1P C4P C5E C1P -42(3) . .
C2P C4P C5E C1P 25(3) . .
C6E C1P C5E C2P 128(8) . .
C5E C1P C5E C2P 26(7) 13 .
C3P C1P C5E C2P 116(7) . .
C2P C1P C5E C5E -26(7) . 13
C6E C1P C5E C5E 102.2(19) . 13
C3P C1P C5E C5E 90.5(5) . 13
C2P C1P C5E C4P -80(8) . .
C6E C1P C5E C4P 48(3) . .
C5E C1P C5E C4P -55(3) 13 .
C3P C1P C5E C4P 36(3) . .
C2P C1P C5E C7E -104(7) . .
C6E C1P C5E C7E 24(2) . .
C5E C1P C5E C7E -78.5(9) 13 .
C3P C1P C5E C7E 12.0(9) . .
C5P C3P C6E C8E 180.00(11) . .
C7E C3P C6E C8E 180.000(9) . .
C1P C3P C6E C8E 180.000(8) . .
C8E C3P C6E C1P 180.000(5) . .
C5P C3P C6E C1P 0.00(3) . .
C7E C3P C6E C1P 0.000(5) . .
C2P C1P C6E C8E 0.000(9) . .
C5E C1P C6E C8E 17.0(17) 13 .
C5E C1P C6E C8E -17.0(17) . .
C3P C1P C6E C8E 0.000(7) . .
C2P C1P C6E C3P 0.000(5) . .
C5E C1P C6E C3P 17.0(17) 13 .
C5E C1P C6E C3P -17.0(17) . .
C4P N1P C7E C5P 180.000(3) . .
C11E N1P C7E C5P 0.000(5) . .
C5P N1P C7E C4P 180.000(3) . .
C11E N1P C7E C4P 180.000(3) . .
C5P N1P C7E C11E 0.000(3) . .
C4P N1P C7E C11E 180.000(3) . .
C5P N1P C7E C5E -165.2(13) . 13
C4P N1P C7E C5E 14.8(13) . 13
C11E N1P C7E C5E -165.2(13) . 13
C5P N1P C7E C5E 165.2(13) . .
C4P N1P C7E C5E -14.8(13) . .
C11E N1P C7E C5E 165.2(13) . .
C5P N1P C7E C3P 0.000(4) . .
C4P N1P C7E C3P 180.000(5) . .
C11E N1P C7E C3P 0.000(4) . .
C5P N1P C7E C2P 180.000(8) . .
C4P N1P C7E C2P 0.000(6) . .
C11E N1P C7E C2P 180.000(9) . .
C11E C5P C7E N1P 180.000(9) . .
C3P C5P C7E N1P 180.000(5) . .
C8E C5P C7E N1P 180.000(4) . .
C11E C5P C7E C4P 180.000(10) . .
N1P C5P C7E C4P 0.000(8) . .
C3P C5P C7E C4P 180.000(7) . .
C8E C5P C7E C4P 180.000(7) . .
N1P C5P C7E C11E 180.000(10) . .
C3P C5P C7E C11E 0.000(7) . .
C8E C5P C7E C11E 0.000(6) . .
C11E C5P C7E C5E -38(8) . 13
N1P C5P C7E C5E 142(8) . 13
C3P C5P C7E C5E -38(8) . 13
C8E C5P C7E C5E -38(8) . 13
C11E C5P C7E C5E 38(8) . .
N1P C5P C7E C5E -142(8) . .
C3P C5P C7E C5E 38(8) . .
C8E C5P C7E C5E 38(8) . .
C11E C5P C7E C3P 0.000(9) . .
N1P C5P C7E C3P 180.000(6) . .
C8E C5P C7E C3P 0.000(3) . .
C11E C5P C7E C2P 0.000(10) . .
N1P C5P C7E C2P 180.000(9) . .
C3P C5P C7E C2P 0.000(5) . .
C8E C5P C7E C2P 0.000(6) . .
C5E C4P C7E N1P -163.5(14) . .
C5E C4P C7E N1P 163.5(14) 13 .
C2P C4P C7E N1P 180.000(4) . .
C5E C4P C7E C5P -163.5(14) . .
C5E C4P C7E C5P 163.5(14) 13 .
N1P C4P C7E C5P 0.000(9) . .
C2P C4P C7E C5P 180.000(10) . .
C5E C4P C7E C5E 33(3) . 13
N1P C4P C7E C5E -163.5(14) . 13
C2P C4P C7E C5E 16.5(14) . 13
C5E C4P C7E C5E -33(3) 13 .
N1P C4P C7E C5E 163.5(14) . .
C2P C4P C7E C5E -16.5(14) . .
C5E C4P C7E C3P 16.5(14) . .
C5E C4P C7E C3P -16.5(14) 13 .
N1P C4P C7E C3P 180.000(13) . .
C2P C4P C7E C3P 0.000(8) . .
C5E C4P C7E C2P 16.5(14) . .
C5E C4P C7E C2P -16.5(14) 13 .
N1P C4P C7E C2P 180.000(5) . .
C5P C11E C7E N1P 0.000(7) . .
C3P C11E C7E N1P 180.000(6) . .
C8E C11E C7E N1P 180.000(5) . .
C3P C11E C7E C5P 180.000(12) . .
C8E C11E C7E C5P 180.000(12) . .
N1P C11E C7E C5P 0.000(14) . .
C5P C11E C7E C5E 161(2) . 13
C3P C11E C7E C5E -19(2) . 13
C8E C11E C7E C5E -19(2) . 13
N1P C11E C7E C5E 161(2) . 13
C5P C11E C7E C5E -161(2) . .
C3P C11E C7E C5E 19(2) . .
C8E C11E C7E C5E 19(2) . .
N1P C11E C7E C5E -161(2) . .
C5P C11E C7E C3P 180.000(6) . .
C8E C11E C7E C3P 0.000(5) . .
N1P C11E C7E C3P 180.000(7) . .
C5P C11E C7E C2P 180.000(7) . .
C3P C11E C7E C2P 0.000(6) . .
C8E C11E C7E C2P 0.000(5) . .
N1P C11E C7E C2P 180.000(5) . .
C2P C5E C7E N1P 157(2) . .
C5E C5E C7E N1P 98.2(15) 13 .
C4P C5E C7E N1P 19.3(19) . .
C1P C5E C7E N1P 177.1(13) . .
C2P C5E C7E C5P -67(9) . .
C5E C5E C7E C5P -126(9) 13 .
C4P C5E C7E C5P 155(8) . .
C1P C5E C7E C5P -47(8) . .
C2P C5E C7E C4P 138(3) . .
C5E C5E C7E C4P 78.9(13) 13 .
C1P C5E C7E C4P 157.8(17) . .
C2P C5E C7E C11E -45(4) . .
C5E C5E C7E C11E -105(2) 13 .
C4P C5E C7E C11E 177(2) . .
C1P C5E C7E C11E -26(3) . .
C2P C5E C7E C5E 59(2) . 13
C4P C5E C7E C5E -78.9(13) . 13
C1P C5E C7E C5E 78.9(9) . 13
C2P C5E C7E C3P -35(3) . .
C5E C5E C7E C3P -94.2(9) 13 .
C4P C5E C7E C3P -173.1(12) . .
C1P C5E C7E C3P -15.3(12) . .
C5E C5E C7E C2P -59(2) 13 .
C4P C5E C7E C2P -138(3) . .
C1P C5E C7E C2P 19.7(18) . .
C11E C3P C7E N1P 0.000(7) . .
C5P C3P C7E N1P 0.000(6) . .
C6E C3P C7E N1P 180.000(5) . .
C1P C3P C7E N1P 180.000(6) . .
C11E C3P C7E C5P 0.000(7) . .
C6E C3P C7E C5P 180.000(7) . .
C1P C3P C7E C5P 180.000(3) . .
C11E C3P C7E C4P 180.000(10) . .
C5P C3P C7E C4P 180.000(10) . .
C6E C3P C7E C4P 0.000(10) . .
C1P C3P C7E C4P 0.000(8) . .
C5P C3P C7E C11E 0.000(8) . .
C6E C3P C7E C11E 180.000(8) . .
C1P C3P C7E C11E 180.000(7) . .
C11E C3P C7E C5E 167.0(11) . 13
C5P C3P C7E C5E 167.0(11) . 13
C6E C3P C7E C5E -13.0(11) . 13
C1P C3P C7E C5E -13.0(11) . 13
C11E C3P C7E C5E -167.0(11) . .
C5P C3P C7E C5E -167.0(11) . .
C6E C3P C7E C5E 13.0(11) . .
C1P C3P C7E C5E 13.0(11) . .
C11E C3P C7E C2P 180.000(5) . .
C5P C3P C7E C2P 180.000(4) . .
C6E C3P C7E C2P 0.000(4) . .
C1P C3P C7E C2P 0.000(2) . .
C5E C2P C7E N1P 33(2) 13 .
C5E C2P C7E N1P -33(2) . .
C1P C2P C7E N1P 180.000(8) . .
C4P C2P C7E N1P 0.000(7) . .
C5E C2P C7E C5P -147(2) 13 .
C5E C2P C7E C5P 147(2) . .
C1P C2P C7E C5P 0.000(5) . .
C4P C2P C7E C5P 180.000(9) . .
C5E C2P C7E C4P 33(2) 13 .
C5E C2P C7E C4P -33(2) . .
C1P C2P C7E C4P 180.000(3) . .
C5E C2P C7E C11E -147(2) 13 .
C5E C2P C7E C11E 147(2) . .
C1P C2P C7E C11E 0.000(3) . .
C4P C2P C7E C11E 180.000(4) . .
C5E C2P C7E C5E -66(5) . 13
C1P C2P C7E C5E 147(2) . 13
C4P C2P C7E C5E -33(2) . 13
C5E C2P C7E C5E 66(5) 13 .
C1P C2P C7E C5E -147(2) . .
C4P C2P C7E C5E 33(2) . .
C5E C2P C7E C3P -147(2) 13 .
C5E C2P C7E C3P 147(2) . .
C1P C2P C7E C3P 0.000(2) . .
C4P C2P C7E C3P 180.000(3) . .
C11E C3P C8E C6E 180.000(7) . .
C5P C3P C8E C6E 180.000(8) . .
C1P C3P C8E C6E 0.000(6) . .
C5P C3P C8E C11E 0.000(9) . .
C6E C3P C8E C11E 180.000(9) . .
C1P C3P C8E C11E 180.000(12) . .
C11E C3P C8E C5P 0.000(10) . .
C6E C3P C8E C5P 180.000(11) . .
C1P C3P C8E C5P 180.000(11) . .
C1P C6E C8E C3P 0.000(7) . .
C3P C6E C8E C11E 0.000(8) . .
C1P C6E C8E C11E 0.000(6) . .
C3P C6E C8E C5P 0.000(8) . .
C1P C6E C8E C5P 0.000(6) . .
C7E C11E C8E C3P 0.000(9) . .
N1P C11E C8E C3P 0.000(9) . .
C3P C11E C8E C6E 0.000(12) . .
C7E C11E C8E C6E 0.000(8) . .
N1P C11E C8E C6E 0.000(12) . .
C3P C11E C8E C5P 180(4) . .
C7E C11E C8E C5P 180(4) . .
N1P C11E C8E C5P 180(4) . .
C11E C5P C8E C3P 0.00(9) . .
C7E C5P C8E C3P 0.000(10) . .
N1P C5P C8E C3P 0.000(10) . .
C11E C5P C8E C6E 0.00(8) . .
C7E C5P C8E C6E 0.000(8) . .
N1P C5P C8E C6E 0.000(9) . .
C3P C5P C8E C6E 0.000(13) . .
C7E C5P C8E C11E 0.00(17) . .
N1P C5P C8E C11E 0.00(17) . .
C3P C5P C8E C11E 0.00(18) . .
